data_4066555
loop_
_publ_author_name
'Dyer, Hellen E.'
'Huijser, Saskia'
'Susperregui, Nicolas'
'Bonnet, Fanny'
'Schwarz, Andrew D.'
'Duchateau, Robbert'
'Maron, Laurent'
'Mountford, Philip'

_publ_section_title
;
 Ring-Opening Polymerization ofrac-Lactide by
 Bis(phenolate)amine-Supported Samarium Borohydride Complexes: An
 Experimental and DFT Study
;
_journal_issue 16
_journal_name_full Organometallics
_journal_page_first 3602
_journal_paper_doi 10.1021/om100513j
_journal_volume 29
_journal_year 2010
_chemical_formula_moiety 'C46 H78 N3 O3 Si2 Sm1'
_chemical_formula_sum 'C46 H78 N3 O3 Si2 Sm'
_chemical_formula_weight 927.72
_chemical_name_systematic
;
Sm(O2N_py){N(SiMe3)2}(OEt2)
;
_space_group_IT_number 2
_symmetry_cell_setting triclinic
_symmetry_space_group_name_Hall '-P 1'
_symmetry_space_group_name_H-M 'P -1'
_atom_sites_solution_hydrogens geom
_atom_sites_solution_primary direct
_cell_angle_alpha 97.5854(6)
_cell_angle_beta 98.3658(7)
_cell_angle_gamma 103.1183(8)
_cell_formula_units_Z 2
_cell_length_a 11.1971(2)
_cell_length_b 14.6834(2)
_cell_length_c 15.6788(3)
_cell_measurement_reflns_used 10347
_cell_measurement_temperature 150
_cell_measurement_theta_max 27
_cell_measurement_theta_min 5
_cell_volume 2447.09(7)
_computing_cell_refinement 'DENZO/SCALEPACK (Otwinowski & Minor, 1997)'
_computing_data_collection 'COLLECT (Nonius, 1997-2001).'
_computing_data_reduction 'DENZO/SCALEPACK (Otwinowski & Minor, 1997)'
_computing_molecular_graphics 'CAMERON (Watkin et al., 1996)'
_computing_publication_material 'CRYSTALS (Betteridge et al., 2003)'
_computing_structure_refinement 'CRYSTALS (Betteridge et al., 2003)'
_computing_structure_solution 'SIR92 (Altomare et al., 1994)'
_diffrn_ambient_temperature 150
_diffrn_measured_fraction_theta_full 0.991
_diffrn_measured_fraction_theta_max 0.987
_diffrn_measurement_device_type 'Nonius KappaCCD'
_diffrn_measurement_method \w
_diffrn_radiation_monochromator graphite
_diffrn_radiation_type 'Mo K\a'
_diffrn_radiation_wavelength 0.71073
_diffrn_reflns_av_R_equivalents 0.023
_diffrn_reflns_limit_h_max 14
_diffrn_reflns_limit_h_min -14
_diffrn_reflns_limit_k_max 19
_diffrn_reflns_limit_k_min -18
_diffrn_reflns_limit_l_max 20
_diffrn_reflns_limit_l_min -20
_diffrn_reflns_number 19517
_diffrn_reflns_theta_full 26.383
_diffrn_reflns_theta_max 27.482
_diffrn_reflns_theta_min 5.125
_diffrn_standards_number 0
_exptl_absorpt_coefficient_mu 1.288
_exptl_absorpt_correction_T_max 0.81
_exptl_absorpt_correction_T_min 0.77
_exptl_absorpt_correction_type multi-scan
_exptl_absorpt_process_details 'DENZO/SCALEPACK (Otwinowski & Minor, 1997)'
_exptl_crystal_colour white
_exptl_crystal_density_diffrn 1.259
_exptl_crystal_description plate
_exptl_crystal_F_000 978
_exptl_crystal_size_max 0.36
_exptl_crystal_size_mid 0.20
_exptl_crystal_size_min 0.16
_refine_diff_density_max 1.36
_refine_diff_density_min -0.92
_refine_ls_extinction_method None
_refine_ls_goodness_of_fit_ref 1.0878
_refine_ls_hydrogen_treatment constr
_refine_ls_matrix_type full
_refine_ls_number_parameters 496
_refine_ls_number_reflns 9227
_refine_ls_number_restraints 24
_refine_ls_R_factor_all 0.0445
_refine_ls_R_factor_gt 0.0344
_refine_ls_shift/su_max 0.007473
_refine_ls_structure_factor_coef F
_refine_ls_weighting_details
;
 Method, part 1, Chebychev polynomial, (Watkin, 1994, Prince, 1982) 
 [weight] = 1.0/[A~0~*T~0~(x)+A~1~*T~1~(x) ... +A~n-1~]*T~n-1~(x)] 
 where A~i~ are the Chebychev coefficients listed below and x= Fcalc/Fmax 
 Method = Robust Weighting (Prince, 1982) 
 W = [weight] * [1-(deltaF/6*sigmaF)^2^]^2^ 
 A~i~ are: 
 0.803 0.157 0.524 
;
_refine_ls_weighting_scheme calc
_refine_ls_wR_factor_all 0.0458
_refine_ls_wR_factor_gt 0.0400
_refine_ls_wR_factor_ref 0.0400
_reflns_limit_h_max 14
_reflns_limit_h_min -14
_reflns_limit_k_max 18
_reflns_limit_k_min -19
_reflns_limit_l_max 20
_reflns_limit_l_min 0
_reflns_number_gt 9227
_reflns_number_total 11078
_reflns_threshold_expression I>3.0\s(I)
_cod_data_source_file om100513j_si_002.cif
_cod_data_source_block COMPOUND_13
_cod_depositor_comments
;
The following automatic conversions were performed:

'_symmetry_cell_setting' value 'Triclinic' changed to 'triclinic'
according to /home/saulius/struct/CIF-dictionaries/cif_core.dic
dictionary named 'cif_core.dic' version 2.4.1 from 2010-06-29.

Automatic conversion script
Id: cif_fix_values 1715 2011-07-08 13:25:40Z adriana 
;
_cod_original_sg_symbol_H-M 'P -1 '
_cod_original_formula_sum 'C46 H78 N3 O3 Si2 Sm1'
_cod_database_code 4066555

loop_
_symmetry_equiv_pos_as_xyz
x,y,z
-x,-y,-z

loop_
_atom_site_label
_atom_site_type_symbol
_atom_site_fract_x
_atom_site_fract_y
_atom_site_fract_z
_atom_site_U_iso_or_equiv
_atom_site_occupancy
_atom_site_adp_type
_atom_site_refinement_flags_posn
_atom_site_refinement_flags_adp
Sm1 Sm 0.794434(12) 0.317539(10) 0.196952(9) 0.0216 1.0000 Uani . .
O1 O 0.72768(19) 0.44807(14) 0.22741(13) 0.0259 1.0000 Uani . .
O2 O 0.77113(19) 0.20547(14) 0.27678(13) 0.0272 1.0000 Uani . .
O3 O 0.5647(2) 0.25050(17) 0.14342(15) 0.0357 1.0000 Uani . U
N1 N 1.0271(2) 0.41903(18) 0.22001(17) 0.0294 1.0000 Uani . .
N2 N 0.8461(2) 0.25271(18) 0.06410(17) 0.0292 1.0000 Uani . .
N3 N 0.8963(2) 0.39833(16) 0.35315(16) 0.0236 1.0000 Uani . .
Si1 Si 0.90674(11) 0.15638(7) 0.05608(8) 0.0472 1.0000 Uani . .
Si2 Si 0.81023(8) 0.30236(7) -0.02560(5) 0.0312 1.0000 Uani . .
C1 C 0.7080(2) 0.50648(19) 0.29441(18) 0.0237 1.0000 Uani . .
C2 C 0.6662(2) 0.58956(19) 0.28219(18) 0.0239 1.0000 Uani . .
C3 C 0.6404(3) 0.6423(2) 0.35457(19) 0.0271 1.0000 Uani . .
C4 C 0.6561(3) 0.62047(19) 0.43912(19) 0.0259 1.0000 Uani . .
C5 C 0.7071(3) 0.5440(2) 0.45032(18) 0.0261 1.0000 Uani . .
C6 C 0.7333(3) 0.48809(19) 0.37958(19) 0.0249 1.0000 Uani . .
C7 C 0.7887(3) 0.4062(2) 0.39762(18) 0.0257 1.0000 Uani . .
C8 C 0.6541(3) 0.6215(2) 0.19292(19) 0.0265 1.0000 Uani . .
C9 C 0.5585(3) 0.5458(2) 0.1242(2) 0.0310 1.0000 Uani . .
C10 C 0.7816(3) 0.6391(2) 0.1637(2) 0.0351 1.0000 Uani . .
C11 C 0.6129(4) 0.7143(3) 0.1954(2) 0.0416 1.0000 Uani . .
C12 C 0.6236(3) 0.6817(2) 0.5150(2) 0.0316 1.0000 Uani . .
C13 C 0.4909(3) 0.6941(3) 0.4894(3) 0.0436 1.0000 Uani . .
C14 C 0.6270(4) 0.6362(3) 0.5972(3) 0.0493 1.0000 Uani . .
C15 C 0.7163(4) 0.7797(2) 0.5363(2) 0.0419 1.0000 Uani . .
C16 C 0.7992(3) 0.1837(2) 0.35628(19) 0.0264 1.0000 Uani . .
C17 C 0.7357(3) 0.0989(2) 0.3812(2) 0.0290 1.0000 Uani . .
C18 C 0.7747(3) 0.0832(2) 0.4654(2) 0.0322 1.0000 Uani . .
C19 C 0.8699(3) 0.1463(2) 0.5273(2) 0.0318 1.0000 Uani . .
C20 C 0.9286(3) 0.2294(2) 0.5015(2) 0.0291 1.0000 Uani . .
C21 C 0.8953(3) 0.24815(19) 0.41781(19) 0.0251 1.0000 Uani . .
C22 C 0.9697(3) 0.3367(2) 0.3931(2) 0.0277 1.0000 Uani . .
C23 C 0.6278(3) 0.0268(2) 0.3182(2) 0.0340 1.0000 Uani . .
C24 C 0.5213(3) 0.0749(3) 0.2965(3) 0.0459 1.0000 Uani . .
C25 C 0.6712(4) -0.0087(2) 0.2346(2) 0.0433 1.0000 Uani . .
C26 C 0.5748(4) -0.0604(3) 0.3573(3) 0.0493 1.0000 Uani . .
C27 C 0.9104(4) 0.1285(3) 0.6200(2) 0.0440 1.0000 Uani . .
C28 C 1.0489(5) 0.1311(4) 0.6351(3) 0.0638 1.0000 Uani . .
C29 C 0.8327(7) 0.0383(5) 0.6379(4) 0.1046 1.0000 Uani . .
C30 C 0.8933(5) 0.2107(4) 0.6864(3) 0.0644 1.0000 Uani . .
C31 C 0.9817(3) 0.49168(19) 0.3545(2) 0.0276 1.0000 Uani . .
C32 C 1.0713(3) 0.4827(2) 0.2944(2) 0.0272 1.0000 Uani . .
C33 C 1.1938(3) 0.5381(2) 0.3131(2) 0.0369 1.0000 Uani . .
C34 C 1.2736(3) 0.5258(3) 0.2555(3) 0.0425 1.0000 Uani . .
C35 C 1.2284(3) 0.4594(3) 0.1797(3) 0.0411 1.0000 Uani . .
C36 C 1.1055(3) 0.4083(2) 0.1644(2) 0.0337 1.0000 Uani . .
C37 C 1.0243(6) 0.1601(5) -0.0191(5) 0.0847 1.0000 Uani . .
C38 C 0.9884(4) 0.1452(4) 0.1655(4) 0.0620 1.0000 Uani . .
C39 C 0.7833(7) 0.0431(3) 0.0118(5) 0.0825 1.0000 Uani . .
C40 C 0.7233(3) 0.3933(3) 0.0053(2) 0.0412 1.0000 Uani . .
C41 C 0.7113(4) 0.2161(4) -0.1236(3) 0.0587 1.0000 Uani . .
C42 C 0.9474(4) 0.3674(3) -0.0681(3) 0.0451 1.0000 Uani . .
C43 C 0.5197(5) 0.1623(4) 0.0821(3) 0.0770 1.0000 Uani . U
C44 C 0.4583(7) 0.1596(6) -0.0016(5) 0.1074 1.0000 Uani . U
C45 C 0.4659(4) 0.2890(3) 0.1682(4) 0.0636 1.0000 Uani . U
C46 C 0.3535(4) 0.2286(4) 0.1747(5) 0.0773 1.0000 Uani . U
H31 H 0.6087 0.6994 0.3457 0.0303 1.0000 Uiso R .
H51 H 0.7253 0.5288 0.5104 0.0286 1.0000 Uiso R .
H71 H 0.8178 0.4141 0.4622 0.0303 1.0000 Uiso R .
H72 H 0.7217 0.3460 0.3775 0.0303 1.0000 Uiso R .
H91 H 0.5519 0.5681 0.0666 0.0358 1.0000 Uiso R .
H92 H 0.5860 0.4854 0.1185 0.0358 1.0000 Uiso R .
H93 H 0.4753 0.5345 0.1427 0.0358 1.0000 Uiso R .
H101 H 0.7739 0.6601 0.1055 0.0424 1.0000 Uiso R .
H102 H 0.8439 0.6894 0.2077 0.0424 1.0000 Uiso R .
H103 H 0.8097 0.5789 0.1590 0.0424 1.0000 Uiso R .
H111 H 0.6064 0.7322 0.1359 0.0547 1.0000 Uiso R .
H112 H 0.6758 0.7657 0.2380 0.0547 1.0000 Uiso R .
H113 H 0.5299 0.7056 0.2140 0.0547 1.0000 Uiso R .
H131 H 0.4702 0.7343 0.5390 0.0532 1.0000 Uiso R .
H132 H 0.4863 0.7255 0.4366 0.0532 1.0000 Uiso R .
H133 H 0.4299 0.6305 0.4760 0.0532 1.0000 Uiso R .
H141 H 0.6055 0.6780 0.6452 0.0622 1.0000 Uiso R .
H142 H 0.7127 0.6279 0.6157 0.0622 1.0000 Uiso R .
H143 H 0.5655 0.5729 0.5843 0.0622 1.0000 Uiso R .
H151 H 0.6949 0.8197 0.5857 0.0471 1.0000 Uiso R .
H152 H 0.8025 0.7719 0.5535 0.0471 1.0000 Uiso R .
H153 H 0.7124 0.8113 0.4836 0.0471 1.0000 Uiso R .
H181 H 0.7313 0.0228 0.4826 0.0361 1.0000 Uiso R .
H201 H 0.9965 0.2771 0.5440 0.0333 1.0000 Uiso R .
H221 H 1.0266 0.3756 0.4472 0.0320 1.0000 Uiso R .
H222 H 1.0204 0.3167 0.3500 0.0320 1.0000 Uiso R .
H241 H 0.4501 0.0288 0.2554 0.0529 1.0000 Uiso R .
H242 H 0.4929 0.0963 0.3516 0.0529 1.0000 Uiso R .
H243 H 0.5518 0.1310 0.2685 0.0529 1.0000 Uiso R .
H251 H 0.5999 -0.0556 0.1943 0.0488 1.0000 Uiso R .
H252 H 0.7403 -0.0399 0.2499 0.0488 1.0000 Uiso R .
H253 H 0.7018 0.0461 0.2051 0.0488 1.0000 Uiso R .
H261 H 0.5051 -0.1050 0.3137 0.0529 1.0000 Uiso R .
H262 H 0.6419 -0.0932 0.3732 0.0529 1.0000 Uiso R .
H263 H 0.5427 -0.0397 0.4110 0.0529 1.0000 Uiso R .
H281 H 1.0756 0.1193 0.6955 0.0799 1.0000 Uiso R .
H282 H 1.0978 0.1950 0.6283 0.0799 1.0000 Uiso R .
H283 H 1.0643 0.0812 0.5913 0.0799 1.0000 Uiso R .
H291 H 0.8626 0.0294 0.6988 0.1104 1.0000 Uiso R .
H292 H 0.8375 -0.0172 0.5953 0.1104 1.0000 Uiso R .
H293 H 0.7443 0.0432 0.6319 0.1104 1.0000 Uiso R .
H301 H 0.9192 0.2007 0.7475 0.0803 1.0000 Uiso R .
H302 H 0.9463 0.2719 0.6770 0.0803 1.0000 Uiso R .
H303 H 0.8038 0.2130 0.6770 0.0803 1.0000 Uiso R .
H311 H 1.0289 0.5172 0.4154 0.0307 1.0000 Uiso R .
H312 H 0.9317 0.5363 0.3354 0.0307 1.0000 Uiso R .
H331 H 1.2235 0.5865 0.3677 0.0407 1.0000 Uiso R .
H341 H 1.3623 0.5639 0.2685 0.0497 1.0000 Uiso R .
H351 H 1.2838 0.4488 0.1368 0.0491 1.0000 Uiso R .
H361 H 1.0726 0.3608 0.1093 0.0407 1.0000 Uiso R .
H381 H 1.0238 0.0885 0.1599 0.0842 1.0000 Uiso R .
H382 H 1.0573 0.2037 0.1887 0.0842 1.0000 Uiso R .
H383 H 0.9277 0.1381 0.2066 0.0842 1.0000 Uiso R .
H391 H 0.8226 -0.0116 0.0081 0.0941 1.0000 Uiso R .
H392 H 0.7405 0.0467 -0.0478 0.0941 1.0000 Uiso R .
H393 H 0.7209 0.0342 0.0516 0.0941 1.0000 Uiso R .
H401 H 0.7013 0.4233 -0.0465 0.0541 1.0000 Uiso R .
H402 H 0.7769 0.4431 0.0541 0.0541 1.0000 Uiso R .
H403 H 0.6453 0.3618 0.0247 0.0541 1.0000 Uiso R .
H411 H 0.6949 0.2509 -0.1730 0.0669 1.0000 Uiso R .
H412 H 0.7564 0.1673 -0.1416 0.0669 1.0000 Uiso R .
H413 H 0.6303 0.1842 -0.1083 0.0669 1.0000 Uiso R .
H421 H 0.9173 0.3937 -0.1205 0.0580 1.0000 Uiso R .
H422 H 0.9994 0.4205 -0.0215 0.0580 1.0000 Uiso R .
H423 H 0.9988 0.3227 -0.0849 0.0580 1.0000 Uiso R .
H371 H 1.0562 0.1017 -0.0207 0.1182 1.0000 Uiso R .
H372 H 1.0953 0.2174 0.0032 0.1182 1.0000 Uiso R .
H373 H 0.9839 0.1636 -0.0793 0.1182 1.0000 Uiso R .
H441 H 0.4330 0.0937 -0.0358 0.1081 1.0000 Uiso R .
H442 H 0.5148 0.2019 -0.0319 0.1081 1.0000 Uiso R .
H443 H 0.3823 0.1836 0.0030 0.1081 1.0000 Uiso R .
H431 H 0.5938 0.1367 0.0749 0.0776 1.0000 Uiso R .
H432 H 0.4613 0.1183 0.1099 0.0776 1.0000 Uiso R .
H461 H 0.2952 0.2665 0.1935 0.0860 1.0000 Uiso R .
H462 H 0.3687 0.1867 0.2183 0.0860 1.0000 Uiso R .
H463 H 0.3156 0.1886 0.1160 0.0860 1.0000 Uiso R .
H451 H 0.4996 0.3287 0.2275 0.0728 1.0000 Uiso R .
H452 H 0.4466 0.3306 0.1253 0.0728 1.0000 Uiso R .

loop_
_atom_site_aniso_label
_atom_site_aniso_U_11
_atom_site_aniso_U_22
_atom_site_aniso_U_33
_atom_site_aniso_U_23
_atom_site_aniso_U_13
_atom_site_aniso_U_12
Sm1 0.01925(7) 0.02001(7) 0.02375(8) 0.00170(5) 0.00119(5) 0.00417(5)
O1 0.0297(10) 0.0243(9) 0.0232(9) 0.0000(7) 0.0018(8) 0.0098(8)
O2 0.0299(10) 0.0205(9) 0.0271(10) 0.0051(7) -0.0024(8) 0.0020(7)
O3 0.0245(10) 0.0418(12) 0.0366(11) -0.0010(9) 0.0023(8) 0.0066(9)
N1 0.0217(11) 0.0302(12) 0.0342(13) 0.0079(10) 0.0020(9) 0.0027(9)
N2 0.0279(12) 0.0281(12) 0.0321(13) 0.0023(10) 0.0085(10) 0.0079(10)
N3 0.0198(10) 0.0199(10) 0.0291(11) 0.0058(9) 0.0001(9) 0.0029(8)
Si1 0.0545(6) 0.0362(5) 0.0637(7) 0.0120(5) 0.0287(5) 0.0240(4)
Si2 0.0272(4) 0.0402(5) 0.0264(4) -0.0006(3) 0.0072(3) 0.0110(3)
C1 0.0192(11) 0.0209(12) 0.0273(13) 0.0005(10) 0.0009(10) 0.0019(9)
C2 0.0223(12) 0.0220(12) 0.0263(13) 0.0048(10) 0.0023(10) 0.0041(10)
C3 0.0264(13) 0.0229(13) 0.0300(14) 0.0014(10) 0.0037(11) 0.0046(10)
C4 0.0251(13) 0.0199(12) 0.0300(14) 0.0006(10) 0.0056(10) 0.0017(10)
C5 0.0256(13) 0.0245(13) 0.0235(12) 0.0000(10) 0.0018(10) 0.0007(10)
C6 0.0234(12) 0.0212(12) 0.0274(13) 0.0017(10) 0.0011(10) 0.0035(10)
C7 0.0258(13) 0.0238(13) 0.0252(13) 0.0030(10) 0.0004(10) 0.0051(10)
C8 0.0269(13) 0.0248(13) 0.0283(13) 0.0055(11) 0.0032(11) 0.0082(10)
C9 0.0250(13) 0.0383(16) 0.0286(14) 0.0041(12) 0.0004(11) 0.0094(12)
C10 0.0302(15) 0.0372(16) 0.0380(16) 0.0122(13) 0.0099(12) 0.0034(12)
C11 0.061(2) 0.0369(17) 0.0363(17) 0.0132(14) 0.0109(15) 0.0253(16)
C12 0.0365(15) 0.0262(14) 0.0310(14) -0.0008(11) 0.0085(12) 0.0076(12)
C13 0.0402(18) 0.048(2) 0.0453(19) -0.0005(15) 0.0168(15) 0.0159(15)
C14 0.072(3) 0.044(2) 0.0393(19) 0.0064(15) 0.0259(18) 0.0191(18)
C15 0.0476(19) 0.0320(16) 0.0406(18) -0.0049(14) 0.0109(15) 0.0036(14)
C16 0.0271(13) 0.0222(12) 0.0280(13) 0.0037(10) 0.0009(11) 0.0056(10)
C17 0.0306(14) 0.0236(13) 0.0305(14) 0.0045(11) 0.0017(11) 0.0043(11)
C18 0.0343(15) 0.0271(14) 0.0318(15) 0.0068(12) 0.0032(12) 0.0017(12)
C19 0.0350(15) 0.0285(14) 0.0296(14) 0.0077(12) 0.0011(12) 0.0048(12)
C20 0.0298(14) 0.0265(13) 0.0288(14) 0.0038(11) -0.0007(11) 0.0070(11)
C21 0.0249(13) 0.0198(12) 0.0288(13) 0.0035(10) 0.0004(10) 0.0050(10)
C22 0.0220(12) 0.0248(13) 0.0331(14) 0.0080(11) -0.0027(11) 0.0022(10)
C23 0.0337(15) 0.0254(14) 0.0347(15) 0.0027(12) -0.0028(12) -0.0022(12)
C24 0.0305(16) 0.0344(17) 0.065(2) 0.0093(16) -0.0037(16) -0.0007(13)
C25 0.054(2) 0.0289(16) 0.0388(18) 0.0004(13) -0.0001(15) 0.0024(14)
C26 0.052(2) 0.0352(18) 0.047(2) 0.0111(15) -0.0026(17) -0.0122(15)
C27 0.0456(19) 0.051(2) 0.0292(16) 0.0147(14) -0.0002(14) -0.0013(16)
C28 0.073(3) 0.071(3) 0.049(2) 0.021(2) -0.005(2) 0.024(2)
C29 0.127(5) 0.086(4) 0.057(3) 0.048(3) -0.032(3) -0.053(4)
C30 0.074(3) 0.081(3) 0.035(2) 0.010(2) 0.0070(19) 0.014(3)
C31 0.0236(13) 0.0215(12) 0.0322(14) 0.0035(11) -0.0012(11) -0.0011(10)
C32 0.0235(13) 0.0242(13) 0.0329(14) 0.0131(11) 0.0005(11) 0.0024(10)
C33 0.0291(15) 0.0346(16) 0.0400(17) 0.0105(13) -0.0020(13) -0.0031(12)
C34 0.0245(14) 0.050(2) 0.049(2) 0.0216(16) 0.0044(13) -0.0029(13)
C35 0.0273(15) 0.0476(19) 0.050(2) 0.0199(16) 0.0088(14) 0.0041(14)
C36 0.0288(14) 0.0376(16) 0.0353(16) 0.0112(13) 0.0063(12) 0.0060(12)
C37 0.103(4) 0.090(4) 0.107(4) 0.040(3) 0.067(4) 0.072(4)
C38 0.054(2) 0.063(3) 0.092(3) 0.042(3) 0.029(2) 0.037(2)
C39 0.114(5) 0.031(2) 0.098(4) -0.005(2) 0.028(4) 0.013(2)
C40 0.0424(18) 0.054(2) 0.0374(17) 0.0142(15) 0.0146(14) 0.0253(16)
C41 0.049(2) 0.080(3) 0.0365(19) -0.0150(19) 0.0012(16) 0.013(2)
C42 0.0410(18) 0.057(2) 0.046(2) 0.0206(17) 0.0194(16) 0.0167(16)
C43 0.055(2) 0.091(3) 0.057(2) -0.027(2) 0.0196(18) -0.024(2)
C44 0.090(3) 0.120(4) 0.075(3) -0.009(3) 0.007(3) -0.030(3)
C45 0.0398(18) 0.049(2) 0.101(3) 0.001(2) 0.0251(19) 0.0091(15)
C46 0.039(2) 0.059(2) 0.122(4) -0.012(3) 0.005(2) 0.0113(19)

loop_
_atom_type_symbol
_atom_type_scat_dispersion_real
_atom_type_scat_dispersion_imag
_atom_type_scat_Cromer_Mann_a1
_atom_type_scat_Cromer_Mann_b1
_atom_type_scat_Cromer_Mann_a2
_atom_type_scat_Cromer_Mann_b2
_atom_type_scat_Cromer_Mann_a3
_atom_type_scat_Cromer_Mann_b3
_atom_type_scat_Cromer_Mann_a4
_atom_type_scat_Cromer_Mann_b4
_atom_type_scat_Cromer_Mann_c
_atom_type_scat_source
C 0.0033 0.0016 2.3100 20.8439 1.0200 10.2075 1.5886 0.5687 0.8650 51.6512 0.2156 'International Tables Vol C 4.2.6.8 and 6.1.1.4'
H 0.0000 0.0000 0.4930 10.5109 0.3229 26.1257 0.1402 3.1424 0.0408 57.7998 0.0030 'International Tables Vol C 4.2.6.8 and 6.1.1.4'
N 0.0061 0.0033 12.2126 0.0057 3.1322 9.8933 2.0125 28.9975 1.1663 0.5826 -11.5290 'International Tables Vol C 4.2.6.8 and 6.1.1.4'
O 0.0106 0.0060 3.0485 13.2771 2.2868 5.7011 1.5463 0.3239 0.8670 32.9089 0.2508 'International Tables Vol C 4.2.6.8 and 6.1.1.4'
Si 0.0817 0.0704 6.2915 2.4386 3.0353 32.3337 1.9891 0.6785 1.5410 81.6937 1.1407 'International Tables Vol C 4.2.6.8 and 6.1.1.4'
Sm -0.1638 3.4418 24.0042 2.4727 19.4258 0.1965 13.4396 14.3996 2.8960 128.0070 2.2096 'International Tables Vol C 4.2.6.8 and 6.1.1.4'

loop_
_geom_angle_atom_site_label_1
_geom_angle_atom_site_label_2
_geom_angle_atom_site_label_3
_geom_angle
_geom_angle_publ_flag
O1 Sm1 O2 122.00(8) yes
O1 Sm1 O3 80.24(7) yes
O2 Sm1 O3 83.32(8) yes
O1 Sm1 N1 91.23(8) yes
O2 Sm1 N1 112.91(8) yes
O3 Sm1 N1 163.74(8) yes
O1 Sm1 N2 129.09(8) yes
O2 Sm1 N2 106.89(8) yes
O3 Sm1 N2 93.01(8) yes
N1 Sm1 N2 81.60(8) yes
O1 Sm1 N3 71.68(7) yes
O2 Sm1 N3 74.06(7) yes
O3 Sm1 N3 125.35(7) yes
N1 Sm1 N3 63.44(8) yes
N2 Sm1 N3 140.86(8) yes
Sm1 O1 C1 142.04(17) yes
Sm1 O2 C16 145.61(18) yes
Sm1 O3 C43 120.1(3) yes
Sm1 O3 C45 127.2(2) yes
C43 O3 C45 112.6(3) yes
Sm1 N1 C32 117.54(19) yes
Sm1 N1 C36 124.3(2) yes
C32 N1 C36 118.1(3) yes
Sm1 N2 Si1 122.03(14) yes
Sm1 N2 Si2 117.00(13) yes
Si1 N2 Si2 120.84(16) yes
Sm1 N3 C7 104.15(15) yes
Sm1 N3 C22 108.53(16) yes
C7 N3 C22 111.7(2) yes
Sm1 N3 C31 111.22(17) yes
C7 N3 C31 112.6(2) yes
C22 N3 C31 108.5(2) yes
N2 Si1 C37 113.92(19) yes
N2 Si1 C38 110.64(18) yes
C37 Si1 C38 106.5(3) yes
N2 Si1 C39 112.0(2) yes
C37 Si1 C39 105.3(3) yes
C38 Si1 C39 108.1(3) yes
N2 Si2 C40 108.12(14) yes
N2 Si2 C41 114.8(2) yes
C40 Si2 C41 107.9(2) yes
N2 Si2 C42 115.28(15) yes
C40 Si2 C42 105.57(18) yes
C41 Si2 C42 104.5(2) yes
O1 C1 C2 122.1(2) yes
O1 C1 C6 119.5(2) yes
C2 C1 C6 118.3(2) yes
C1 C2 C3 117.9(3) yes
C1 C2 C8 121.1(2) yes
C3 C2 C8 120.9(2) yes
C2 C3 C4 124.1(3) yes
C2 C3 H31 117.9 no
C4 C3 H31 117.9 no
C3 C4 C5 116.5(3) yes
C3 C4 C12 120.7(3) yes
C5 C4 C12 122.7(3) yes
C4 C5 C6 121.5(3) yes
C4 C5 H51 119.1 no
C6 C5 H51 119.4 no
C1 C6 C5 121.1(3) yes
C1 C6 C7 120.8(2) yes
C5 C6 C7 118.1(3) yes
C6 C7 N3 114.6(2) yes
C6 C7 H71 108.2 no
N3 C7 H71 108.3 no
C6 C7 H72 108.1 no
N3 C7 H72 108.1 no
H71 C7 H72 109.5 no
C2 C8 C9 110.8(2) yes
C2 C8 C10 109.3(2) yes
C9 C8 C10 109.2(2) yes
C2 C8 C11 112.4(2) yes
C9 C8 C11 107.8(3) yes
C10 C8 C11 107.2(3) yes
C8 C9 H91 109.5 no
C8 C9 H92 109.4 no
H91 C9 H92 109.5 no
C8 C9 H93 109.5 no
H91 C9 H93 109.5 no
H92 C9 H93 109.5 no
C8 C10 H101 109.5 no
C8 C10 H102 109.6 no
H101 C10 H102 109.5 no
C8 C10 H103 109.3 no
H101 C10 H103 109.5 no
H102 C10 H103 109.5 no
C8 C11 H111 109.5 no
C8 C11 H112 109.4 no
H111 C11 H112 109.5 no
C8 C11 H113 109.6 no
H111 C11 H113 109.5 no
H112 C11 H113 109.5 no
C4 C12 C13 109.8(3) yes
C4 C12 C14 111.7(3) yes
C13 C12 C14 107.5(3) yes
C4 C12 C15 109.7(3) yes
C13 C12 C15 109.1(3) yes
C14 C12 C15 108.9(3) yes
C12 C13 H131 109.6 no
C12 C13 H132 109.4 no
H131 C13 H132 109.5 no
C12 C13 H133 109.4 no
H131 C13 H133 109.5 no
H132 C13 H133 109.5 no
C12 C14 H141 109.6 no
C12 C14 H142 109.3 no
H141 C14 H142 109.5 no
C12 C14 H143 109.5 no
H141 C14 H143 109.5 no
H142 C14 H143 109.5 no
C12 C15 H151 109.6 no
C12 C15 H152 109.2 no
H151 C15 H152 109.5 no
C12 C15 H153 109.6 no
H151 C15 H153 109.5 no
H152 C15 H153 109.5 no
O2 C16 C17 122.9(3) yes
O2 C16 C21 118.4(2) yes
C17 C16 C21 118.8(3) yes
C16 C17 C18 117.7(3) yes
C16 C17 C23 121.5(3) yes
C18 C17 C23 120.8(3) yes
C17 C18 C19 124.4(3) yes
C17 C18 H181 117.7 no
C19 C18 H181 117.9 no
C18 C19 C20 116.6(3) yes
C18 C19 C27 123.7(3) yes
C20 C19 C27 119.8(3) yes
C19 C20 C21 121.6(3) yes
C19 C20 H201 119.3 no
C21 C20 H201 119.1 no
C16 C21 C20 121.0(3) yes
C16 C21 C22 120.8(3) yes
C20 C21 C22 118.2(3) yes
C21 C22 N3 116.1(2) yes
C21 C22 H221 108.0 no
N3 C22 H221 107.9 no
C21 C22 H222 107.6 no
N3 C22 H222 107.7 no
H221 C22 H222 109.5 no
C17 C23 C24 108.5(3) yes
C17 C23 C25 110.4(3) yes
C24 C23 C25 110.5(3) yes
C17 C23 C26 112.9(3) yes
C24 C23 C26 107.2(3) yes
C25 C23 C26 107.2(3) yes
C23 C24 H241 109.6 no
C23 C24 H242 109.4 no
H241 C24 H242 109.5 no
C23 C24 H243 109.5 no
H241 C24 H243 109.5 no
H242 C24 H243 109.5 no
C23 C25 H251 109.5 no
C23 C25 H252 109.5 no
H251 C25 H252 109.5 no
C23 C25 H253 109.5 no
H251 C25 H253 109.5 no
H252 C25 H253 109.5 no
C23 C26 H261 109.7 no
C23 C26 H262 109.6 no
H261 C26 H262 109.5 no
C23 C26 H263 109.1 no
H261 C26 H263 109.5 no
H262 C26 H263 109.5 no
C19 C27 C28 109.6(3) yes
C19 C27 C29 112.4(3) yes
C28 C27 C29 112.0(5) yes
C19 C27 C30 108.4(3) yes
C28 C27 C30 107.1(4) yes
C29 C27 C30 107.1(5) yes
C27 C28 H281 109.8 no
C27 C28 H282 109.2 no
H281 C28 H282 109.5 no
C27 C28 H283 109.5 no
H281 C28 H283 109.5 no
H282 C28 H283 109.5 no
C27 C29 H291 109.7 no
C27 C29 H292 110.6 no
H291 C29 H292 109.5 no
C27 C29 H293 108.1 no
H291 C29 H293 109.5 no
H292 C29 H293 109.5 no
C27 C30 H301 109.9 no
C27 C30 H302 108.8 no
H301 C30 H302 109.5 no
C27 C30 H303 109.6 no
H301 C30 H303 109.5 no
H302 C30 H303 109.5 no
N3 C31 C32 110.6(2) yes
N3 C31 H311 109.2 no
C32 C31 H311 109.3 no
N3 C31 H312 109.1 no
C32 C31 H312 109.1 no
H311 C31 H312 109.5 no
C31 C32 N1 116.4(2) yes
C31 C32 C33 122.0(3) yes
N1 C32 C33 121.6(3) yes
C32 C33 C34 119.6(3) yes
C32 C33 H331 120.0 no
C34 C33 H331 120.4 no
C33 C34 C35 118.6(3) yes
C33 C34 H341 120.6 no
C35 C34 H341 120.7 no
C34 C35 C36 118.8(3) yes
C34 C35 H351 120.5 no
C36 C35 H351 120.7 no
C35 C36 N1 123.3(3) yes
C35 C36 H361 118.7 no
N1 C36 H361 118.1 no
Si1 C37 H371 109.8 no
Si1 C37 H372 109.1 no
H371 C37 H372 109.5 no
Si1 C37 H373 109.5 no
H371 C37 H373 109.5 no
H372 C37 H373 109.5 no
Si1 C38 H381 109.9 no
Si1 C38 H382 109.2 no
H381 C38 H382 109.5 no
Si1 C38 H383 109.3 no
H381 C38 H383 109.5 no
H382 C38 H383 109.5 no
Si1 C39 H391 109.6 no
Si1 C39 H392 109.3 no
H391 C39 H392 109.5 no
Si1 C39 H393 109.5 no
H391 C39 H393 109.5 no
H392 C39 H393 109.5 no
Si2 C40 H401 109.5 no
Si2 C40 H402 109.5 no
H401 C40 H402 109.5 no
Si2 C40 H403 109.4 no
H401 C40 H403 109.5 no
H402 C40 H403 109.5 no
Si2 C41 H411 109.6 no
Si2 C41 H412 109.3 no
H411 C41 H412 109.5 no
Si2 C41 H413 109.6 no
H411 C41 H413 109.5 no
H412 C41 H413 109.5 no
Si2 C42 H421 109.4 no
Si2 C42 H422 109.4 no
H421 C42 H422 109.5 no
Si2 C42 H423 109.5 no
H421 C42 H423 109.5 no
H422 C42 H423 109.5 no
O3 C43 C44 121.1(6) yes
O3 C43 H431 106.8 no
C44 C43 H431 105.9 no
O3 C43 H432 106.6 no
C44 C43 H432 106.6 no
H431 C43 H432 109.5 no
C43 C44 H441 111.5 no
C43 C44 H442 108.8 no
H441 C44 H442 109.5 no
C43 C44 H443 108.1 no
H441 C44 H443 109.5 no
H442 C44 H443 109.5 no
O3 C45 C46 119.9(4) yes
O3 C45 H451 106.2 no
C46 C45 H451 106.3 no
O3 C45 H452 107.3 no
C46 C45 H452 107.3 no
H451 C45 H452 109.5 no
C45 C46 H461 109.9 no
C45 C46 H462 109.8 no
H461 C46 H462 109.5 no
C45 C46 H463 108.7 no
H461 C46 H463 109.5 no
H462 C46 H463 109.5 no

loop_
_geom_bond_atom_site_label_1
_geom_bond_atom_site_label_2
_geom_bond_distance
_geom_bond_publ_flag
Sm1 O1 2.2300(19) yes
Sm1 O2 2.188(2) yes
Sm1 O3 2.508(2) yes
Sm1 N1 2.638(2) yes
Sm1 N2 2.378(3) yes
Sm1 N3 2.552(2) yes
O1 C1 1.343(3) yes
O2 C16 1.339(4) yes
O3 C43 1.446(5) yes
O3 C45 1.431(5) yes
N1 C32 1.346(4) yes
N1 C36 1.342(4) yes
N2 Si1 1.701(3) yes
N2 Si2 1.706(3) yes
N3 C7 1.495(4) yes
N3 C22 1.492(3) yes
N3 C31 1.478(3) yes
Si1 C37 1.887(5) yes
Si1 C38 1.868(5) yes
Si1 C39 1.879(6) yes
Si2 C40 1.876(4) yes
Si2 C41 1.883(4) yes
Si2 C42 1.875(4) yes
C1 C2 1.428(4) yes
C1 C6 1.399(4) yes
C2 C3 1.391(4) yes
C2 C8 1.531(4) yes
C3 C4 1.400(4) yes
C3 H31 1.000 no
C4 C5 1.389(4) yes
C4 C12 1.533(4) yes
C5 C6 1.398(4) yes
C5 H51 1.000 no
C6 C7 1.512(4) yes
C7 H71 1.000 no
C7 H72 1.000 no
C8 C9 1.533(4) yes
C8 C10 1.539(4) yes
C8 C11 1.531(4) yes
C9 H91 1.000 no
C9 H92 1.000 no
C9 H93 1.000 no
C10 H101 1.000 no
C10 H102 1.000 no
C10 H103 1.000 no
C11 H111 1.000 no
C11 H112 1.000 no
C11 H113 1.000 no
C12 C13 1.540(5) yes
C12 C14 1.527(5) yes
C12 C15 1.534(5) yes
C13 H131 1.000 no
C13 H132 1.000 no
C13 H133 1.000 no
C14 H141 1.000 no
C14 H142 1.000 no
C14 H143 1.000 no
C15 H151 1.000 no
C15 H152 1.000 no
C15 H153 1.000 no
C16 C17 1.420(4) yes
C16 C21 1.407(4) yes
C17 C18 1.394(4) yes
C17 C23 1.534(4) yes
C18 C19 1.397(4) yes
C18 H181 1.000 no
C19 C20 1.390(4) yes
C19 C27 1.532(4) yes
C20 C21 1.391(4) yes
C20 H201 1.000 no
C21 C22 1.506(4) yes
C22 H221 1.000 no
C22 H222 1.000 no
C23 C24 1.538(5) yes
C23 C25 1.532(5) yes
C23 C26 1.528(5) yes
C24 H241 1.000 no
C24 H242 1.000 no
C24 H243 1.000 no
C25 H251 1.000 no
C25 H252 1.000 no
C25 H253 1.000 no
C26 H261 1.000 no
C26 H262 1.000 no
C26 H263 1.000 no
C27 C28 1.525(6) yes
C27 C29 1.496(6) yes
C27 C30 1.553(7) yes
C28 H281 1.000 no
C28 H282 1.000 no
C28 H283 1.000 no
C29 H291 1.000 no
C29 H292 1.000 no
C29 H293 1.000 no
C30 H301 1.000 no
C30 H302 1.000 no
C30 H303 1.000 no
C31 C32 1.489(4) yes
C31 H311 1.000 no
C31 H312 1.000 no
C32 C33 1.394(4) yes
C33 C34 1.382(5) yes
C33 H331 1.000 no
C34 C35 1.383(6) yes
C34 H341 1.000 no
C35 C36 1.380(5) yes
C35 H351 1.000 no
C36 H361 1.000 no
C37 H371 1.000 no
C37 H372 1.000 no
C37 H373 1.000 no
C38 H381 1.000 no
C38 H382 1.000 no
C38 H383 1.000 no
C39 H391 1.000 no
C39 H392 1.000 no
C39 H393 1.000 no
C40 H401 1.000 no
C40 H402 1.000 no
C40 H403 1.000 no
C41 H411 1.000 no
C41 H412 1.000 no
C41 H413 1.000 no
C42 H421 1.000 no
C42 H422 1.000 no
C42 H423 1.000 no
C43 C44 1.381(9) yes
C43 H431 1.000 no
C43 H432 1.000 no
C44 H441 1.000 no
C44 H442 1.000 no
C44 H443 1.000 no
C45 C46 1.391(7) yes
C45 H451 1.000 no
C45 H452 1.000 no
C46 H461 1.000 no
C46 H462 1.000 no
C46 H463 1.000 no
